data_1001017
loop_
_publ_author_name
'Michel, C'
'Guyomarch, A'
'Raveau, B'

_publ_section_title
;
Nouveaux echangeurs cationiques avec une structure a tunnels
entrecroises: les oxides  A~12~ M~33~ O~90~  et  A~12~ M~33~ O~90~
(H~2~ O)~12~
;
_journal_coden_ASTM JSSCBI
_journal_name_full 'Journal of Solid State Chemistry'
_journal_page_first 393
_journal_page_last 403
_journal_paper_doi 10.1016/0022-4596(77)90016-0
_journal_volume 22
_journal_year 1977
_chemical_formula_structural 'RB12 NB30 W3 O90'
_chemical_formula_sum 'Nb30 O90 Rb12 W3'
_chemical_name_systematic
;
Rubidium niobium tungsten oxide (12/30/3/90)
;
_space_group_IT_number 166
_symmetry_cell_setting trigonal
_symmetry_space_group_name_Hall '-R 3 2"'
_symmetry_space_group_name_H-M 'R -3 m :H'
_cell_angle_alpha 90
_cell_angle_beta 90
_cell_angle_gamma 120
_cell_formula_units_Z 1
_cell_length_a 7.486(2)
_cell_length_b 7.486(2)
_cell_length_c 43.10(1)
_cell_volume 2091.7
_exptl_crystal_density_meas 4.57
_refine_ls_R_factor_all 0.09
_cod_original_sg_symbol_H-M 'R -3 m H'
_cod_database_code 1001017

loop_
_symmetry_equiv_pos_as_xyz
x,y,z
-y,x-y,z
y-x,-x,z
-y,-x,z
x,x-y,z
y-x,y,z
-x,-y,-z
y,y-x,-z
x-y,x,-z
y,x,-z
-x,y-x,-z
x-y,-y,-z
1/3+x,2/3+y,2/3+z
2/3+x,1/3+y,1/3+z
1/3-y,2/3+x-y,2/3+z
2/3-y,1/3+x-y,1/3+z
1/3-x+y,2/3-x,2/3+z
2/3-x+y,1/3-x,1/3+z
1/3-y,2/3-x,2/3+z
2/3-y,1/3-x,1/3+z
1/3+x,2/3+x-y,2/3+z
2/3+x,1/3+x-y,1/3+z
1/3-x+y,2/3+y,2/3+z
2/3-x+y,1/3+y,1/3+z
1/3-x,2/3-y,2/3-z
2/3-x,1/3-y,1/3-z
1/3+y,2/3-x+y,2/3-z
2/3+y,1/3-x+y,1/3-z
1/3+x-y,2/3+x,2/3-z
2/3+x-y,1/3+x,1/3-z
1/3+y,2/3+x,2/3-z
2/3+y,1/3+x,1/3-z
1/3-x,2/3-x+y,2/3-z
2/3-x,1/3-x+y,1/3-z
1/3+x-y,2/3-y,2/3-z
2/3+x-y,1/3-y,1/3-z

loop_
_atom_site_label
_atom_site_type_symbol
_atom_site_symmetry_multiplicity
_atom_site_Wyckoff_symbol
_atom_site_fract_x
_atom_site_fract_y
_atom_site_fract_z
_atom_site_occupancy
_atom_site_attached_hydrogens
_atom_site_calc_flag
Rb1 Rb1+ 6 c 0. 0. 0.2659(10) 1. 0 d
Rb2 Rb1+ 6 c 0. 0. 0.4538(9) 1. 0 d
Nb1 Nb5+ 9 d 0.5 0. 0.5 0.909 0 d
W1 W6+ 9 d 0.5 0. 0.5 0.091 0 d
Nb2 Nb5+ 6 c 0. 0. 0.0998(3) 0.909 0 d
W2 W6+ 6 c 0. 0. 0.0998(3) 0.091 0 d
Nb3 Nb5+ 18 h 0.4994(9) -0.4994(9) 0.3033(13) 0.909 0 d
W3 W6+ 18 h 0.4994(9) -0.4994(9) 0.3033(13) 0.091 0 d
O1 O2- 18 h 0.5234(10) -0.5234(10) 0.3528(3) 1. 0 d
O2 O2- 18 h 0.5431(10) -0.5431(10) 0.2645(3) 1. 0 d
O3 O2- 18 h 0.2162(10) -0.2162(10) 0.3032(3) 1. 0 d
O4 O2- 18 h 0.2098(12) -0.2098(12) 0.4923(4) 1. 0 d
O5 O2- 18 h 0.2120(11) -0.2120(11) 0.7893(3) 1. 0 d

loop_
_atom_type_symbol
_atom_type_oxidation_number
Rb1+ 1.000
Nb5+ 5.000
W6+ 6.000
O2- -2.000
